data_1569481
loop_
_publ_author_name
'Appleby, Martin V.'
'Cowin, Rory A.'
'Ivalo, Iona I.'
'Peralta-Arriaga, Samantha L'
'Robertson, Craig C.'
'Bartlett, Stuart'
'Fitzpatrick, Ann'
'Dent, Andrew'
'Karras, Gabriel'
'Diaz-Moreno, Sofia'
'Chekulaev, Dimitri'
'Weinstein, Julia A.'

_publ_section_title
;
 Ultrafast electronic, infrared, and X-ray absorption spectroscopy study
 of Cu(I) phosphine diimine complexes.
;
_journal_issue 0
_journal_name_full 'Faraday discussions'
_journal_page_first 391
_journal_page_last 410
_journal_paper_doi 10.1039/d3fd00027c
_journal_volume 244
_journal_year 2023
_chemical_formula_moiety 'C48 H40 Cu N4 O8, B F4'
_chemical_formula_sum 'C48 H40 B Cu F4 N4 O8'
_chemical_formula_weight 951.19
_space_group_crystal_system triclinic
_space_group_IT_number 2
_space_group_name_Hall '-P 1'
_space_group_name_H-M_alt 'P -1'
_atom_sites_solution_hydrogens geom
_atom_sites_solution_primary dual
_audit_creation_date 2023-01-30
_audit_creation_method
;
Olex2 1.5
(compiled 2022.04.07 svn.rca3783a0 for OlexSys, GUI svn.r6498)
;
_audit_update_record
;
2023-02-02 deposited with the CCDC.	2023-02-08 downloaded from the CCDC.
;
_cell_angle_alpha 88.744(3)
_cell_angle_beta 75.329(4)
_cell_angle_gamma 66.116(3)
_cell_formula_units_Z 2
_cell_length_a 11.7561(8)
_cell_length_b 13.8748(10)
_cell_length_c 14.2785(10)
_cell_measurement_reflns_used 1003
_cell_measurement_temperature 100.00
_cell_measurement_theta_max 50.63
_cell_measurement_theta_min 3.21
_cell_volume 2051.6(3)
_computing_cell_refinement 'SAINT V8.40B (Bruker Ltd, 2016)'
_computing_data_reduction 'SAINT V8.40B (Bruker Ltd, 2016)'
_computing_molecular_graphics 'Olex2 1.5 (Dolomanov et al., 2009)'
_computing_publication_material 'Olex2 1.5 (Dolomanov et al., 2009)'
_computing_structure_refinement 'XL  (Sheldrick, 2008)'
_computing_structure_solution 'XT  (Sheldrick, 2015)'
_diffrn_ambient_temperature 100.00
_diffrn_measured_fraction_theta_full 0.968
_diffrn_measured_fraction_theta_max 0.968
_diffrn_measurement_device_type 'Bruker APEX-II CCD'
_diffrn_measurement_method '\f and \w scans'
_diffrn_radiation_type CuK\a
_diffrn_radiation_wavelength 1.54178
_diffrn_reflns_av_R_equivalents 0.0790
_diffrn_reflns_av_unetI/netI 0.0586
_diffrn_reflns_Laue_measured_fraction_full 0.968
_diffrn_reflns_Laue_measured_fraction_max 0.968
_diffrn_reflns_limit_h_max 14
_diffrn_reflns_limit_h_min -13
_diffrn_reflns_limit_k_max 16
_diffrn_reflns_limit_k_min -16
_diffrn_reflns_limit_l_max 17
_diffrn_reflns_limit_l_min -16
_diffrn_reflns_number 26569
_diffrn_reflns_point_group_measured_fraction_full 0.968
_diffrn_reflns_point_group_measured_fraction_max 0.968
_diffrn_reflns_theta_full 66.957
_diffrn_reflns_theta_max 66.957
_diffrn_reflns_theta_min 3.213
_diffrn_source_current 1.0
_diffrn_source_power 0.05
_diffrn_source_voltage 50.0
_diffrn_standards_number 0
_exptl_absorpt_coefficient_mu 1.459
_exptl_absorpt_correction_T_max 0.7528
_exptl_absorpt_correction_T_min 0.6313
_exptl_absorpt_correction_type multi-scan
_exptl_absorpt_process_details
;
SADABS-2016/2 (Bruker,2016/2) was used for absorption correction.
wR2(int) was 0.1065 before and 0.0744 after correction.
The Ratio of minimum to maximum transmission is 0.8386.
The \l/2 correction factor is Not present.
;
_exptl_crystal_colour black
_exptl_crystal_colour_primary black
_exptl_crystal_density_diffrn 1.540
_exptl_crystal_description block
_exptl_crystal_F_000 980
_exptl_crystal_size_max 0.25
_exptl_crystal_size_mid 0.084
_exptl_crystal_size_min 0.068
_refine_diff_density_max 1.531
_refine_diff_density_min -0.489
_refine_diff_density_rms 0.127
_refine_ls_extinction_method none
_refine_ls_goodness_of_fit_ref 1.066
_refine_ls_hydrogen_treatment constr
_refine_ls_matrix_type full
_refine_ls_number_parameters 599
_refine_ls_number_reflns 7071
_refine_ls_number_restraints 0
_refine_ls_restrained_S_all 1.066
_refine_ls_R_factor_all 0.1225
_refine_ls_R_factor_gt 0.0902
_refine_ls_shift/su_max 0.000
_refine_ls_shift/su_mean 0.000
_refine_ls_structure_factor_coef Fsqd
_refine_ls_weighting_details 'w=1/[\s^2^(Fo^2^)+(0.1529P)^2^+4.6983P] where P=(Fo^2^+2Fc^2^)/3'
_refine_ls_weighting_scheme calc
_refine_ls_wR_factor_gt 0.2439
_refine_ls_wR_factor_ref 0.2747
_reflns_Friedel_coverage 0.000
_reflns_number_gt 5194
_reflns_number_total 7071
_reflns_threshold_expression 'I > 2\s(I)'
_cod_data_source_file d3fd00027c2.cif
_cod_data_source_block ch1jw320v_0m
_cod_depositor_comments 'Adding full bibliography for 1569481--1569483.cif.'
_cod_database_code 1569481
_shelx_shelxl_version_number 2019/1
_shelx_space_group_comment
;
The symmetry employed for this shelxl refinement is uniquely defined
by the following loop, which should always be used as a source of
symmetry information in preference to the above space-group names.
They are only intended as comments.
;
_shelx_estimated_absorpt_t_max 0.907
_shelx_estimated_absorpt_t_min 0.712
_olex2_refinement_description
;
1. Fixed Uiso
 At 1.2 times of:
  All C(H) groups, All C(H,H) groups
 At 1.5 times of:
  All C(H,H,H) groups
2.a Secondary CH2 refined with riding coordinates:
 C20(H20A,H20B), C23(H23A,H23B), C44(H44A,H44B), C47(H47A,H47B)
2.b Aromatic/amide H refined with riding coordinates:
 C2(H2), C3(H3), C4(H4), C5(H5), C8(H8), C11(H11), C14(H14), C15(H15),
 C16(H16), C17(H17), C26(H26), C27(H27), C28(H28), C29(H29), C32(H32), C35(H35),
  C38(H38), C39(H39), C40(H40), C41(H41)
2.c Idealised Me refined as rotating group:
 C21(H21A,H21B,H21C), C24(H24A,H24B,H24C), C45(H45A,H45B,H45C), C48(H48A,H48B,
 H48C)
;
_olex2_submission_special_instructions 'No special instructions were received'

loop_
_space_group_symop_operation_xyz
'x, y, z'
'-x, -y, -z'

loop_
_atom_site_label
_atom_site_type_symbol
_atom_site_fract_x
_atom_site_fract_y
_atom_site_fract_z
_atom_site_U_iso_or_equiv
_atom_site_adp_type
_atom_site_occupancy
_atom_site_site_symmetry_order
_atom_site_calc_flag
_atom_site_refinement_flags_posn
_atom_site_refinement_flags_adp
_atom_site_refinement_flags_occupancy
_atom_site_disorder_assembly
_atom_site_disorder_group
Cu1 Cu 0.69819(8) 0.62793(6) 0.30605(6) 0.0455(3) Uani 1 1 d . . . . .
F1 F 0.9434(3) 0.1724(3) 0.4201(2) 0.0561(8) Uani 1 1 d . . . . .
F2 F 1.0321(3) 0.1018(3) 0.2621(3) 0.0605(9) Uani 1 1 d . . . . .
F3 F 0.8194(3) 0.1447(3) 0.3333(3) 0.0547(8) Uani 1 1 d . . . . .
F4 F 0.8914(4) 0.2743(3) 0.2970(3) 0.0592(9) Uani 1 1 d . . . . .
O1 O 0.5204(5) 0.2106(3) 0.2545(3) 0.0575(11) Uani 1 1 d . . . . .
O2 O 0.5116(4) 0.2184(3) 0.4135(3) 0.0501(9) Uani 1 1 d . . . . .
O3 O 0.9069(5) 0.3821(4) 0.7113(3) 0.0575(11) Uani 1 1 d . . . . .
O4 O 0.8210(4) 0.2858(3) 0.6542(3) 0.0532(10) Uani 1 1 d . . . . .
O5 O 0.3707(4) 1.1222(3) 0.1352(3) 0.0598(11) Uani 1 1 d . . . . .
O6 O 0.5809(4) 1.0713(3) 0.0646(3) 0.0507(9) Uani 1 1 d . . . . .
O7 O 1.2577(4) 0.6129(4) -0.0469(3) 0.0652(12) Uani 1 1 d . . . . .
O8 O 1.1048(4) 0.7770(3) -0.0363(3) 0.0519(10) Uani 1 1 d . . . . .
N1 N 0.6127(4) 0.5265(4) 0.3146(3) 0.0435(10) Uani 1 1 d . . . . .
N2 N 0.7353(5) 0.5637(3) 0.4289(3) 0.0438(10) Uani 1 1 d . . . . .
N3 N 0.6190(5) 0.7789(4) 0.2740(3) 0.0452(10) Uani 1 1 d . . . . .
N4 N 0.8461(5) 0.6232(4) 0.1920(3) 0.0444(10) Uani 1 1 d . . . . .
C1 C 0.5449(5) 0.5140(4) 0.2534(4) 0.0430(12) Uani 1 1 d . . . . .
C2 C 0.5123(6) 0.5909(4) 0.1853(4) 0.0471(13) Uani 1 1 d . . . . .
H2 H 0.537622 0.648049 0.183055 0.057 Uiso 1 1 calc R U . . .
C3 C 0.4453(6) 0.5821(5) 0.1240(4) 0.0502(13) Uani 1 1 d . . . . .
H3 H 0.426970 0.631689 0.077064 0.060 Uiso 1 1 calc R U . . .
C4 C 0.4023(6) 0.5005(5) 0.1288(4) 0.0525(14) Uani 1 1 d . . . . .
H4 H 0.351856 0.497682 0.087319 0.063 Uiso 1 1 calc R U . . .
C5 C 0.4326(6) 0.4253(5) 0.1929(4) 0.0491(13) Uani 1 1 d . . . . .
H5 H 0.404157 0.369997 0.194692 0.059 Uiso 1 1 calc R U . . .
C6 C 0.5057(5) 0.4292(4) 0.2564(4) 0.0455(12) Uani 1 1 d . . . . .
C7 C 0.5423(5) 0.3550(4) 0.3258(4) 0.0441(12) Uani 1 1 d . . . . .
C8 C 0.6035(5) 0.3723(4) 0.3892(4) 0.0448(12) Uani 1 1 d . . . . .
H8 H 0.621961 0.326251 0.438786 0.054 Uiso 1 1 calc R U . . .
C9 C 0.6392(5) 0.4584(4) 0.3808(4) 0.0409(11) Uani 1 1 d . . . . .
C10 C 0.7088(5) 0.4795(4) 0.4467(4) 0.0429(12) Uani 1 1 d . . . . .
C11 C 0.7450(5) 0.4159(4) 0.5207(4) 0.0440(12) Uani 1 1 d . . . . .
H11 H 0.728692 0.354104 0.529250 0.053 Uiso 1 1 calc R U . . .
C12 C 0.8045(5) 0.4430(4) 0.5815(4) 0.0444(12) Uani 1 1 d . . . . .
C13 C 0.8260(6) 0.5367(4) 0.5686(4) 0.0449(12) Uani 1 1 d . . . . .
C14 C 0.8782(6) 0.5777(5) 0.6295(4) 0.0500(13) Uani 1 1 d . . . . .
H14 H 0.899480 0.542345 0.684472 0.060 Uiso 1 1 calc R U . . .
C15 C 0.8980(6) 0.6675(5) 0.6096(4) 0.0508(13) Uani 1 1 d . . . . .
H15 H 0.932130 0.694068 0.651397 0.061 Uiso 1 1 calc R U . . .
C16 C 0.8685(6) 0.7212(5) 0.5281(4) 0.0493(13) Uani 1 1 d . . . . .
H16 H 0.885767 0.781924 0.513942 0.059 Uiso 1 1 calc R U . . .
C17 C 0.8154(6) 0.6861(4) 0.4697(4) 0.0458(12) Uani 1 1 d . . . . .
H17 H 0.794114 0.723487 0.415638 0.055 Uiso 1 1 calc R U . . .
C18 C 0.7915(5) 0.5947(4) 0.4884(4) 0.0445(12) Uani 1 1 d . . . . .
C19 C 0.5223(6) 0.2554(5) 0.3256(4) 0.0487(13) Uani 1 1 d . . . . .
C20 C 0.5037(6) 0.1162(5) 0.4181(4) 0.0525(14) Uani 1 1 d . . . . .
H20A H 0.445521 0.114366 0.379403 0.063 Uiso 1 1 calc R U . . .
H20B H 0.466202 0.107431 0.486366 0.063 Uiso 1 1 calc R U . . .
C21 C 0.6329(6) 0.0270(5) 0.3804(5) 0.0542(14) Uani 1 1 d . . . . .
H21A H 0.668706 0.033890 0.312049 0.081 Uiso 1 1 calc R U . . .
H21B H 0.624004 -0.040286 0.386059 0.081 Uiso 1 1 calc R U . . .
H21C H 0.690791 0.028769 0.418458 0.081 Uiso 1 1 calc R U . . .
C22 C 0.8500(6) 0.3686(5) 0.6573(4) 0.0477(13) Uani 1 1 d . . . . .
C23 C 0.8693(6) 0.2052(5) 0.7188(4) 0.0541(14) Uani 1 1 d . . . . .
H23A H 0.817661 0.162635 0.730552 0.065 Uiso 1 1 calc R U . . .
H23B H 0.858349 0.240255 0.782164 0.065 Uiso 1 1 calc R U . . .
C24 C 1.0081(7) 0.1336(5) 0.6777(5) 0.0676(18) Uani 1 1 d . . . . .
H24A H 1.021272 0.105469 0.611599 0.101 Uiso 1 1 calc R U . . .
H24B H 1.033262 0.074917 0.718487 0.101 Uiso 1 1 calc R U . . .
H24C H 1.061061 0.173259 0.675998 0.101 Uiso 1 1 calc R U . . .
C25 C 0.4932(6) 0.8486(4) 0.3060(4) 0.0454(12) Uani 1 1 d . . . . .
C26 C 0.4141(6) 0.8207(4) 0.3830(4) 0.0448(12) Uani 1 1 d . . . . .
H26 H 0.449993 0.755307 0.409725 0.054 Uiso 1 1 calc R U . . .
C27 C 0.2860(6) 0.8863(5) 0.4202(4) 0.0500(13) Uani 1 1 d . . . . .
H27 H 0.233338 0.866431 0.471995 0.060 Uiso 1 1 calc R U . . .
C28 C 0.2332(6) 0.9839(5) 0.3806(4) 0.0481(13) Uani 1 1 d . . . . .
H28 H 0.144495 1.029328 0.406020 0.058 Uiso 1 1 calc R U . . .
C29 C 0.3083(6) 1.0143(5) 0.3056(4) 0.0481(13) Uani 1 1 d . . . . .
H29 H 0.270957 1.080650 0.280874 0.058 Uiso 1 1 calc R U . . .
C30 C 0.4394(6) 0.9481(4) 0.2653(4) 0.0443(12) Uani 1 1 d . . . . .
C31 C 0.5271(6) 0.9693(5) 0.1859(4) 0.0494(13) Uani 1 1 d . . . . .
C32 C 0.6523(6) 0.8988(5) 0.1561(4) 0.0460(12) Uani 1 1 d . . . . .
H32 H 0.710810 0.913726 0.105094 0.055 Uiso 1 1 calc R U . . .
C33 C 0.6964(6) 0.8032(4) 0.2003(4) 0.0439(12) Uani 1 1 d . . . . .
C34 C 0.8288(6) 0.7193(4) 0.1633(4) 0.0448(12) Uani 1 1 d . . . . .
C35 C 0.9299(6) 0.7361(5) 0.0964(4) 0.0445(12) Uani 1 1 d . . . . .
H35 H 0.916903 0.805835 0.080169 0.053 Uiso 1 1 calc R U . . .
C36 C 1.0442(6) 0.6545(5) 0.0556(4) 0.0441(12) Uani 1 1 d . . . . .
C37 C 1.0624(5) 0.5486(4) 0.0787(4) 0.0432(12) Uani 1 1 d . . . . .
C38 C 1.1713(6) 0.4551(5) 0.0362(4) 0.0467(12) Uani 1 1 d . . . . .
H38 H 1.239809 0.459144 -0.013610 0.056 Uiso 1 1 calc R U . . .
C39 C 1.1794(6) 0.3587(4) 0.0659(4) 0.0476(13) Uani 1 1 d . . . . .
H39 H 1.254374 0.296962 0.036842 0.057 Uiso 1 1 calc R U . . .
C40 C 1.0794(6) 0.3486(5) 0.1386(4) 0.0467(12) Uani 1 1 d . . . . .
H40 H 1.087639 0.280899 0.158753 0.056 Uiso 1 1 calc R U . . .
C41 C 0.9705(6) 0.4371(4) 0.1797(4) 0.0464(12) Uani 1 1 d . . . . .
H41 H 0.901953 0.430714 0.227760 0.056 Uiso 1 1 calc R U . . .
C42 C 0.9592(6) 0.5388(4) 0.1510(4) 0.0454(12) Uani 1 1 d . . . . .
C43 C 0.4799(6) 1.0641(5) 0.1298(4) 0.0480(13) Uani 1 1 d . . . . .
C44 C 0.5498(6) 1.1541(5) -0.0002(4) 0.0506(13) Uani 1 1 d . . . . .
H44A H 0.524414 1.223729 0.034505 0.061 Uiso 1 1 calc R U . . .
H44B H 0.477184 1.156557 -0.024712 0.061 Uiso 1 1 calc R U . . .
C45 C 0.6689(6) 1.1289(5) -0.0832(4) 0.0530(14) Uani 1 1 d . . . . .
H45A H 0.647050 1.175560 -0.134488 0.079 Uiso 1 1 calc R U . . .
H45B H 0.702213 1.055002 -0.109311 0.079 Uiso 1 1 calc R U . . .
H45C H 0.734807 1.139682 -0.059974 0.079 Uiso 1 1 calc R U . . .
C46 C 1.1478(6) 0.6772(5) -0.0155(4) 0.0479(13) Uani 1 1 d . . . . .
C47 C 1.1969(6) 0.8052(5) -0.1089(4) 0.0498(13) Uani 1 1 d . . . . .
H47A H 1.213362 0.770895 -0.173898 0.060 Uiso 1 1 calc R U . . .
H47B H 1.279932 0.781604 -0.091581 0.060 Uiso 1 1 calc R U . . .
C48 C 1.1375(6) 0.9239(5) -0.1095(4) 0.0526(14) Uani 1 1 d . . . . .
H48A H 1.196802 0.945868 -0.156791 0.079 Uiso 1 1 calc R U . . .
H48B H 1.120965 0.956887 -0.044606 0.079 Uiso 1 1 calc R U . . .
H48C H 1.055940 0.946160 -0.127386 0.079 Uiso 1 1 calc R U . . .
B1 B 0.9224(7) 0.1726(5) 0.3270(5) 0.0489(15) Uani 1 1 d . . . . .

loop_
_atom_site_aniso_label
_atom_site_aniso_U_11
_atom_site_aniso_U_22
_atom_site_aniso_U_33
_atom_site_aniso_U_23
_atom_site_aniso_U_13
_atom_site_aniso_U_12
Cu1 0.0523(5) 0.0473(5) 0.0389(5) 0.0098(3) -0.0117(4) -0.0231(4)
F1 0.060(2) 0.063(2) 0.0444(18) 0.0059(15) -0.0147(15) -0.0248(17)
F2 0.053(2) 0.068(2) 0.0490(19) 0.0036(16) -0.0096(16) -0.0167(17)
F3 0.059(2) 0.0545(19) 0.0547(19) 0.0085(15) -0.0147(16) -0.0278(16)
F4 0.060(2) 0.059(2) 0.063(2) 0.0168(16) -0.0151(17) -0.0307(17)
O1 0.080(3) 0.057(2) 0.047(2) 0.0055(18) -0.021(2) -0.036(2)
O2 0.062(2) 0.054(2) 0.041(2) 0.0082(17) -0.0107(18) -0.032(2)
O3 0.074(3) 0.065(3) 0.053(2) 0.019(2) -0.032(2) -0.040(2)
O4 0.070(3) 0.056(2) 0.043(2) 0.0155(18) -0.0194(19) -0.033(2)
O5 0.050(3) 0.059(3) 0.064(3) 0.022(2) -0.014(2) -0.018(2)
O6 0.057(2) 0.055(2) 0.041(2) 0.0152(17) -0.0141(18) -0.0232(19)
O7 0.056(3) 0.059(3) 0.065(3) 0.020(2) -0.004(2) -0.016(2)
O8 0.053(2) 0.054(2) 0.045(2) 0.0113(17) -0.0057(18) -0.0225(19)
N1 0.047(3) 0.047(2) 0.038(2) 0.0089(18) -0.0096(19) -0.021(2)
N2 0.050(3) 0.042(2) 0.039(2) 0.0065(18) -0.009(2) -0.021(2)
N3 0.050(3) 0.045(2) 0.045(2) 0.0081(19) -0.015(2) -0.023(2)
N4 0.054(3) 0.048(3) 0.035(2) 0.0083(18) -0.015(2) -0.023(2)
C1 0.044(3) 0.046(3) 0.037(3) 0.001(2) -0.011(2) -0.016(2)
C2 0.055(3) 0.045(3) 0.040(3) 0.009(2) -0.008(2) -0.021(3)
C3 0.060(4) 0.052(3) 0.040(3) 0.009(2) -0.017(3) -0.022(3)
C4 0.055(3) 0.059(4) 0.041(3) 0.002(3) -0.013(3) -0.021(3)
C5 0.054(3) 0.054(3) 0.041(3) 0.003(2) -0.010(3) -0.026(3)
C6 0.046(3) 0.049(3) 0.039(3) 0.006(2) -0.005(2) -0.020(2)
C7 0.045(3) 0.044(3) 0.042(3) 0.005(2) -0.008(2) -0.020(2)
C8 0.047(3) 0.048(3) 0.036(3) 0.007(2) -0.009(2) -0.018(2)
C9 0.045(3) 0.038(3) 0.037(3) 0.006(2) -0.009(2) -0.015(2)
C10 0.044(3) 0.044(3) 0.036(3) 0.004(2) -0.006(2) -0.017(2)
C11 0.046(3) 0.047(3) 0.037(3) 0.003(2) -0.007(2) -0.019(2)
C12 0.043(3) 0.049(3) 0.039(3) 0.007(2) -0.009(2) -0.018(2)
C13 0.048(3) 0.049(3) 0.038(3) 0.007(2) -0.010(2) -0.021(2)
C14 0.058(3) 0.055(3) 0.044(3) 0.010(2) -0.016(3) -0.028(3)
C15 0.052(3) 0.058(3) 0.051(3) 0.004(3) -0.016(3) -0.030(3)
C16 0.057(3) 0.049(3) 0.048(3) 0.007(2) -0.014(3) -0.028(3)
C17 0.050(3) 0.043(3) 0.042(3) 0.007(2) -0.013(2) -0.017(2)
C18 0.041(3) 0.050(3) 0.040(3) 0.004(2) -0.004(2) -0.020(2)
C19 0.051(3) 0.056(3) 0.045(3) 0.010(3) -0.015(3) -0.027(3)
C20 0.066(4) 0.059(3) 0.040(3) 0.007(2) -0.010(3) -0.036(3)
C21 0.068(4) 0.055(3) 0.050(3) 0.014(3) -0.022(3) -0.032(3)
C22 0.050(3) 0.052(3) 0.042(3) 0.005(2) -0.009(3) -0.024(3)
C23 0.066(4) 0.056(3) 0.047(3) 0.017(3) -0.020(3) -0.031(3)
C24 0.074(5) 0.057(4) 0.063(4) 0.019(3) -0.005(3) -0.026(3)
C25 0.049(3) 0.048(3) 0.041(3) 0.005(2) -0.015(2) -0.021(2)
C26 0.054(3) 0.043(3) 0.038(3) 0.008(2) -0.011(2) -0.022(2)
C27 0.055(3) 0.057(3) 0.042(3) 0.009(2) -0.013(3) -0.028(3)
C28 0.049(3) 0.053(3) 0.040(3) 0.004(2) -0.009(2) -0.020(3)
C29 0.054(3) 0.048(3) 0.040(3) 0.004(2) -0.014(2) -0.018(3)
C30 0.055(3) 0.047(3) 0.036(3) 0.007(2) -0.017(2) -0.024(3)
C31 0.060(4) 0.050(3) 0.040(3) 0.006(2) -0.014(3) -0.024(3)
C32 0.048(3) 0.052(3) 0.043(3) 0.005(2) -0.011(2) -0.026(3)
C33 0.049(3) 0.044(3) 0.042(3) 0.009(2) -0.012(2) -0.023(2)
C34 0.050(3) 0.046(3) 0.041(3) 0.011(2) -0.012(2) -0.023(2)
C35 0.053(3) 0.051(3) 0.033(3) 0.009(2) -0.013(2) -0.025(3)
C36 0.049(3) 0.054(3) 0.033(3) 0.010(2) -0.015(2) -0.023(3)
C37 0.044(3) 0.052(3) 0.036(3) 0.007(2) -0.013(2) -0.021(2)
C38 0.051(3) 0.056(3) 0.034(3) 0.006(2) -0.014(2) -0.022(3)
C39 0.053(3) 0.042(3) 0.046(3) 0.002(2) -0.019(3) -0.015(2)
C40 0.055(3) 0.049(3) 0.041(3) 0.007(2) -0.020(3) -0.024(3)
C41 0.054(3) 0.046(3) 0.039(3) 0.009(2) -0.014(2) -0.020(3)
C42 0.055(3) 0.046(3) 0.038(3) 0.011(2) -0.018(2) -0.022(3)
C43 0.056(4) 0.049(3) 0.043(3) 0.008(2) -0.016(3) -0.024(3)
C44 0.058(3) 0.049(3) 0.048(3) 0.014(2) -0.017(3) -0.024(3)
C45 0.065(4) 0.057(3) 0.040(3) 0.013(3) -0.013(3) -0.029(3)
C46 0.047(3) 0.052(3) 0.042(3) 0.008(2) -0.012(2) -0.018(3)
C47 0.050(3) 0.056(3) 0.040(3) 0.007(2) -0.002(2) -0.025(3)
C48 0.060(4) 0.057(3) 0.042(3) 0.008(3) -0.009(3) -0.029(3)
B1 0.049(4) 0.052(4) 0.047(3) 0.012(3) -0.016(3) -0.021(3)

loop_
_atom_type_symbol
_atom_type_description
_atom_type_scat_dispersion_real
_atom_type_scat_dispersion_imag
_atom_type_scat_source
C C 0.0181 0.0091 'International Tables Vol C Tables 4.2.6.8 and 6.1.1.4'
H H 0.0000 0.0000 'International Tables Vol C Tables 4.2.6.8 and 6.1.1.4'
B B 0.0090 0.0039 'International Tables Vol C Tables 4.2.6.8 and 6.1.1.4'
Cu Cu -1.9646 0.5888 'International Tables Vol C Tables 4.2.6.8 and 6.1.1.4'
F F 0.0727 0.0534 'International Tables Vol C Tables 4.2.6.8 and 6.1.1.4'
N N 0.0311 0.0180 'International Tables Vol C Tables 4.2.6.8 and 6.1.1.4'
O O 0.0492 0.0322 'International Tables Vol C Tables 4.2.6.8 and 6.1.1.4'

loop_
_geom_angle_atom_site_label_1
_geom_angle_atom_site_label_2
_geom_angle_atom_site_label_3
_geom_angle
_geom_angle_site_symmetry_1
_geom_angle_site_symmetry_3
_geom_angle_publ_flag
N1 Cu1 N4 123.94(18) . . ?
N2 Cu1 N1 80.76(18) . . ?
N2 Cu1 N4 120.00(19) . . ?
N3 Cu1 N1 124.12(19) . . ?
N3 Cu1 N2 132.49(19) . . ?
N3 Cu1 N4 81.66(19) . . ?
C19 O2 C20 115.5(4) . . ?
C22 O4 C23 115.4(5) . . ?
C43 O6 C44 116.2(5) . . ?
C46 O8 C47 115.8(4) . . ?
C1 N1 Cu1 127.3(4) . . ?
C9 N1 Cu1 113.7(4) . . ?
C9 N1 C1 118.5(5) . . ?
C10 N2 Cu1 114.2(4) . . ?
C10 N2 C18 119.7(5) . . ?
C18 N2 Cu1 126.0(3) . . ?
C25 N3 Cu1 127.0(4) . . ?
C33 N3 Cu1 113.5(4) . . ?
C33 N3 C25 118.4(5) . . ?
C34 N4 Cu1 112.1(4) . . ?
C34 N4 C42 119.4(5) . . ?
C42 N4 Cu1 128.2(4) . . ?
N1 C1 C2 117.7(5) . . ?
N1 C1 C6 122.7(5) . . ?
C6 C1 C2 119.5(5) . . ?
C1 C2 H2 120.1 . . ?
C3 C2 C1 119.8(5) . . ?
C3 C2 H2 120.1 . . ?
C2 C3 H3 119.5 . . ?
C2 C3 C4 121.0(5) . . ?
C4 C3 H3 119.5 . . ?
C3 C4 H4 119.7 . . ?
C5 C4 C3 120.5(6) . . ?
C5 C4 H4 119.7 . . ?
C4 C5 H5 119.7 . . ?
C4 C5 C6 120.5(5) . . ?
C6 C5 H5 119.7 . . ?
C1 C6 C7 116.4(5) . . ?
C5 C6 C1 118.5(5) . . ?
C5 C6 C7 125.0(5) . . ?
C6 C7 C19 120.6(5) . . ?
C8 C7 C6 119.7(5) . . ?
C8 C7 C19 119.6(5) . . ?
C7 C8 H8 120.0 . . ?
C7 C8 C9 120.0(5) . . ?
C9 C8 H8 120.0 . . ?
N1 C9 C8 122.4(5) . . ?
N1 C9 C10 115.3(5) . . ?
C8 C9 C10 122.2(5) . . ?
N2 C10 C9 114.5(5) . . ?
N2 C10 C11 122.1(5) . . ?
C11 C10 C9 123.3(5) . . ?
C10 C11 H11 120.0 . . ?
C12 C11 C10 120.0(5) . . ?
C12 C11 H11 120.0 . . ?
C11 C12 C13 119.2(5) . . ?
C11 C12 C22 118.7(5) . . ?
C13 C12 C22 122.0(5) . . ?
C12 C13 C14 125.2(5) . . ?
C12 C13 C18 117.3(5) . . ?
C14 C13 C18 117.6(5) . . ?
C13 C14 H14 119.7 . . ?
C15 C14 C13 120.7(5) . . ?
C15 C14 H14 119.7 . . ?
C14 C15 H15 119.5 . . ?
C14 C15 C16 121.0(5) . . ?
C16 C15 H15 119.5 . . ?
C15 C16 H16 120.0 . . ?
C17 C16 C15 120.1(5) . . ?
C17 C16 H16 120.0 . . ?
C16 C17 H17 119.6 . . ?
C16 C17 C18 120.8(5) . . ?
C18 C17 H17 119.6 . . ?
N2 C18 C13 121.5(5) . . ?
N2 C18 C17 118.7(5) . . ?
C17 C18 C13 119.8(5) . . ?
O1 C19 O2 123.5(5) . . ?
O1 C19 C7 124.7(5) . . ?
O2 C19 C7 111.7(5) . . ?
O2 C20 H20A 109.3 . . ?
O2 C20 H20B 109.3 . . ?
O2 C20 C21 111.8(5) . . ?
H20A C20 H20B 107.9 . . ?
C21 C20 H20A 109.3 . . ?
C21 C20 H20B 109.3 . . ?
C20 C21 H21A 109.5 . . ?
C20 C21 H21B 109.5 . . ?
C20 C21 H21C 109.5 . . ?
H21A C21 H21B 109.5 . . ?
H21A C21 H21C 109.5 . . ?
H21B C21 H21C 109.5 . . ?
O3 C22 O4 124.7(5) . . ?
O3 C22 C12 124.4(5) . . ?
O4 C22 C12 110.9(5) . . ?
O4 C23 H23A 109.2 . . ?
O4 C23 H23B 109.2 . . ?
O4 C23 C24 112.2(5) . . ?
H23A C23 H23B 107.9 . . ?
C24 C23 H23A 109.2 . . ?
C24 C23 H23B 109.2 . . ?
C23 C24 H24A 109.5 . . ?
C23 C24 H24B 109.5 . . ?
C23 C24 H24C 109.5 . . ?
H24A C24 H24B 109.5 . . ?
H24A C24 H24C 109.5 . . ?
H24B C24 H24C 109.5 . . ?
N3 C25 C26 117.1(5) . . ?
N3 C25 C30 123.2(5) . . ?
C26 C25 C30 119.8(5) . . ?
C25 C26 H26 119.4 . . ?
C27 C26 C25 121.1(5) . . ?
C27 C26 H26 119.4 . . ?
C26 C27 H27 120.4 . . ?
C26 C27 C28 119.2(5) . . ?
C28 C27 H27 120.4 . . ?
C27 C28 H28 119.4 . . ?
C29 C28 C27 121.2(6) . . ?
C29 C28 H28 119.4 . . ?
C28 C29 H29 119.6 . . ?
C28 C29 C30 120.8(5) . . ?
C30 C29 H29 119.6 . . ?
C29 C30 C25 117.9(5) . . ?
C29 C30 C31 126.3(5) . . ?
C31 C30 C25 115.9(5) . . ?
C30 C31 C43 121.1(5) . . ?
C32 C31 C30 119.6(5) . . ?
C32 C31 C43 119.1(5) . . ?
C31 C32 H32 119.7 . . ?
C31 C32 C33 120.6(5) . . ?
C33 C32 H32 119.7 . . ?
N3 C33 C32 122.3(5) . . ?
N3 C33 C34 115.3(5) . . ?
C32 C33 C34 122.2(5) . . ?
N4 C34 C33 115.6(5) . . ?
N4 C34 C35 121.0(5) . . ?
C35 C34 C33 123.3(5) . . ?
C34 C35 H35 119.5 . . ?
C36 C35 C34 121.1(5) . . ?
C36 C35 H35 119.5 . . ?
C35 C36 C37 119.3(5) . . ?
C35 C36 C46 118.7(5) . . ?
C37 C36 C46 122.0(5) . . ?
C38 C37 C36 125.9(5) . . ?
C38 C37 C42 117.9(5) . . ?
C42 C37 C36 116.2(5) . . ?
C37 C38 H38 119.6 . . ?
C39 C38 C37 120.7(5) . . ?
C39 C38 H38 119.6 . . ?
C38 C39 H39 119.1 . . ?
C38 C39 C40 121.8(6) . . ?
C40 C39 H39 119.1 . . ?
C39 C40 H40 120.3 . . ?
C41 C40 C39 119.3(5) . . ?
C41 C40 H40 120.3 . . ?
C40 C41 H41 119.8 . . ?
C40 C41 C42 120.4(5) . . ?
C42 C41 H41 119.8 . . ?
N4 C42 C37 122.7(5) . . ?
N4 C42 C41 117.4(5) . . ?
C41 C42 C37 119.9(5) . . ?
O5 C43 O6 122.9(5) . . ?
O5 C43 C31 127.1(5) . . ?
O6 C43 C31 109.9(5) . . ?
O6 C44 H44A 110.3 . . ?
O6 C44 H44B 110.3 . . ?
O6 C44 C45 107.2(5) . . ?
H44A C44 H44B 108.5 . . ?
C45 C44 H44A 110.3 . . ?
C45 C44 H44B 110.3 . . ?
C44 C45 H45A 109.5 . . ?
C44 C45 H45B 109.5 . . ?
C44 C45 H45C 109.5 . . ?
H45A C45 H45B 109.5 . . ?
H45A C45 H45C 109.5 . . ?
H45B C45 H45C 109.5 . . ?
O7 C46 O8 124.1(5) . . ?
O7 C46 C36 123.9(5) . . ?
O8 C46 C36 111.9(5) . . ?
O8 C47 H47A 110.3 . . ?
O8 C47 H47B 110.3 . . ?
O8 C47 C48 107.1(5) . . ?
H47A C47 H47B 108.5 . . ?
C48 C47 H47A 110.3 . . ?
C48 C47 H47B 110.3 . . ?
C47 C48 H48A 109.5 . . ?
C47 C48 H48B 109.5 . . ?
C47 C48 H48C 109.5 . . ?
H48A C48 H48B 109.5 . . ?
H48A C48 H48C 109.5 . . ?
H48B C48 H48C 109.5 . . ?
F2 B1 F1 109.9(5) . . ?
F2 B1 F3 110.3(5) . . ?
F2 B1 F4 109.8(5) . . ?
F3 B1 F1 108.6(5) . . ?
F4 B1 F1 108.7(5) . . ?
F4 B1 F3 109.4(5) . . ?

loop_
_geom_bond_atom_site_label_1
_geom_bond_atom_site_label_2
_geom_bond_distance
_geom_bond_site_symmetry_2
_geom_bond_publ_flag
Cu1 N1 2.019(4) . ?
Cu1 N2 2.016(5) . ?
Cu1 N3 2.015(5) . ?
Cu1 N4 2.040(5) . ?
F1 B1 1.411(8) . ?
F2 B1 1.377(8) . ?
F3 B1 1.396(8) . ?
F4 B1 1.394(7) . ?
O1 C19 1.212(7) . ?
O2 C19 1.340(7) . ?
O2 C20 1.457(7) . ?
O3 C22 1.203(7) . ?
O4 C22 1.329(7) . ?
O4 C23 1.460(7) . ?
O5 C43 1.191(7) . ?
O6 C43 1.348(7) . ?
O6 C44 1.446(6) . ?
O7 C46 1.207(7) . ?
O8 C46 1.324(7) . ?
O8 C47 1.469(6) . ?
N1 C1 1.380(7) . ?
N1 C9 1.325(7) . ?
N2 C10 1.330(7) . ?
N2 C18 1.369(7) . ?
N3 C25 1.360(8) . ?
N3 C33 1.341(7) . ?
N4 C34 1.336(7) . ?
N4 C42 1.362(8) . ?
C1 C2 1.429(8) . ?
C1 C6 1.423(8) . ?
C2 H2 0.9500 . ?
C2 C3 1.354(8) . ?
C3 H3 0.9500 . ?
C3 C4 1.408(9) . ?
C4 H4 0.9500 . ?
C4 C5 1.369(8) . ?
C5 H5 0.9500 . ?
C5 C6 1.414(8) . ?
C6 C7 1.428(8) . ?
C7 C8 1.368(8) . ?
C7 C19 1.494(8) . ?
C8 H8 0.9500 . ?
C8 C9 1.412(8) . ?
C9 C10 1.495(8) . ?
C10 C11 1.400(8) . ?
C11 H11 0.9500 . ?
C11 C12 1.385(8) . ?
C12 C13 1.422(8) . ?
C12 C22 1.524(8) . ?
C13 C14 1.425(8) . ?
C13 C18 1.433(8) . ?
C14 H14 0.9500 . ?
C14 C15 1.369(8) . ?
C15 H15 0.9500 . ?
C15 C16 1.410(8) . ?
C16 H16 0.9500 . ?
C16 C17 1.361(8) . ?
C17 H17 0.9500 . ?
C17 C18 1.412(8) . ?
C20 H20A 0.9900 . ?
C20 H20B 0.9900 . ?
C20 C21 1.490(9) . ?
C21 H21A 0.9800 . ?
C21 H21B 0.9800 . ?
C21 H21C 0.9800 . ?
C23 H23A 0.9900 . ?
C23 H23B 0.9900 . ?
C23 C24 1.491(10) . ?
C24 H24A 0.9800 . ?
C24 H24B 0.9800 . ?
C24 H24C 0.9800 . ?
C25 C26 1.406(8) . ?
C25 C30 1.445(8) . ?
C26 H26 0.9500 . ?
C26 C27 1.374(9) . ?
C27 H27 0.9500 . ?
C27 C28 1.415(8) . ?
C28 H28 0.9500 . ?
C28 C29 1.381(8) . ?
C29 H29 0.9500 . ?
C29 C30 1.406(8) . ?
C30 C31 1.440(8) . ?
C31 C32 1.356(9) . ?
C31 C43 1.506(8) . ?
C32 H32 0.9500 . ?
C32 C33 1.414(8) . ?
C33 C34 1.484(8) . ?
C34 C35 1.420(8) . ?
C35 H35 0.9500 . ?
C35 C36 1.352(8) . ?
C36 C37 1.440(8) . ?
C36 C46 1.512(8) . ?
C37 C38 1.409(8) . ?
C37 C42 1.432(8) . ?
C38 H38 0.9500 . ?
C38 C39 1.368(8) . ?
C39 H39 0.9500 . ?
C39 C40 1.410(8) . ?
C40 H40 0.9500 . ?
C40 C41 1.368(8) . ?
C41 H41 0.9500 . ?
C41 C42 1.424(8) . ?
C44 H44A 0.9900 . ?
C44 H44B 0.9900 . ?
C44 C45 1.507(9) . ?
C45 H45A 0.9800 . ?
C45 H45B 0.9800 . ?
C45 H45C 0.9800 . ?
C47 H47A 0.9900 . ?
C47 H47B 0.9900 . ?
C47 C48 1.507(8) . ?
C48 H48A 0.9800 . ?
C48 H48B 0.9800 . ?
C48 H48C 0.9800 . ?

loop_
_geom_torsion_atom_site_label_1
_geom_torsion_atom_site_label_2
_geom_torsion_atom_site_label_3
_geom_torsion_atom_site_label_4
_geom_torsion
_geom_torsion_site_symmetry_1
_geom_torsion_site_symmetry_2
_geom_torsion_site_symmetry_3
_geom_torsion_site_symmetry_4
_geom_torsion_publ_flag
Cu1 N1 C1 C2 -10.9(7) . . . . ?
Cu1 N1 C1 C6 169.8(4) . . . . ?
Cu1 N1 C9 C8 -171.2(4) . . . . ?
Cu1 N1 C9 C10 9.2(6) . . . . ?
Cu1 N2 C10 C9 -8.4(6) . . . . ?
Cu1 N2 C10 C11 170.8(4) . . . . ?
Cu1 N2 C18 C13 -173.4(4) . . . . ?
Cu1 N2 C18 C17 6.7(7) . . . . ?
Cu1 N3 C25 C26 12.8(7) . . . . ?
Cu1 N3 C25 C30 -167.7(4) . . . . ?
Cu1 N3 C33 C32 169.5(4) . . . . ?
Cu1 N3 C33 C34 -6.0(6) . . . . ?
Cu1 N4 C34 C33 -14.9(6) . . . . ?
Cu1 N4 C34 C35 169.2(4) . . . . ?
Cu1 N4 C42 C37 -172.1(4) . . . . ?
Cu1 N4 C42 C41 10.6(7) . . . . ?
N1 C1 C2 C3 -179.7(5) . . . . ?
N1 C1 C6 C5 177.8(5) . . . . ?
N1 C1 C6 C7 -1.0(8) . . . . ?
N1 C9 C10 N2 -0.5(7) . . . . ?
N1 C9 C10 C11 -179.8(5) . . . . ?
N2 C10 C11 C12 3.5(8) . . . . ?
N3 C25 C26 C27 179.8(5) . . . . ?
N3 C25 C30 C29 -179.1(5) . . . . ?
N3 C25 C30 C31 1.3(8) . . . . ?
N3 C33 C34 N4 14.3(7) . . . . ?
N3 C33 C34 C35 -169.9(5) . . . . ?
N4 C34 C35 C36 3.8(8) . . . . ?
C1 N1 C9 C8 1.7(8) . . . . ?
C1 N1 C9 C10 -177.9(5) . . . . ?
C1 C2 C3 C4 2.6(9) . . . . ?
C1 C6 C7 C8 4.5(8) . . . . ?
C1 C6 C7 C19 -171.5(5) . . . . ?
C2 C1 C6 C5 -1.5(8) . . . . ?
C2 C1 C6 C7 179.7(5) . . . . ?
C2 C3 C4 C5 -3.0(9) . . . . ?
C3 C4 C5 C6 1.0(9) . . . . ?
C4 C5 C6 C1 1.2(9) . . . . ?
C4 C5 C6 C7 179.9(6) . . . . ?
C5 C6 C7 C8 -174.3(6) . . . . ?
C5 C6 C7 C19 9.8(9) . . . . ?
C6 C1 C2 C3 -0.4(9) . . . . ?
C6 C7 C8 C9 -4.9(8) . . . . ?
C6 C7 C19 O1 27.7(9) . . . . ?
C6 C7 C19 O2 -154.8(5) . . . . ?
C7 C8 C9 N1 1.8(8) . . . . ?
C7 C8 C9 C10 -178.6(5) . . . . ?
C8 C7 C19 O1 -148.3(6) . . . . ?
C8 C7 C19 O2 29.2(8) . . . . ?
C8 C9 C10 N2 179.9(5) . . . . ?
C8 C9 C10 C11 0.6(8) . . . . ?
C9 N1 C1 C2 177.3(5) . . . . ?
C9 N1 C1 C6 -2.0(8) . . . . ?
C9 C10 C11 C12 -177.3(5) . . . . ?
C10 N2 C18 C13 1.7(8) . . . . ?
C10 N2 C18 C17 -178.2(5) . . . . ?
C10 C11 C12 C13 1.1(8) . . . . ?
C10 C11 C12 C22 -176.3(5) . . . . ?
C11 C12 C13 C14 175.7(5) . . . . ?
C11 C12 C13 C18 -3.9(8) . . . . ?
C11 C12 C22 O3 177.2(6) . . . . ?
C11 C12 C22 O4 -1.5(7) . . . . ?
C12 C13 C14 C15 178.5(6) . . . . ?
C12 C13 C18 N2 2.6(8) . . . . ?
C12 C13 C18 C17 -177.5(5) . . . . ?
C13 C12 C22 O3 -0.2(9) . . . . ?
C13 C12 C22 O4 -178.8(5) . . . . ?
C13 C14 C15 C16 -0.6(10) . . . . ?
C14 C13 C18 N2 -177.0(5) . . . . ?
C14 C13 C18 C17 2.9(8) . . . . ?
C14 C15 C16 C17 2.3(9) . . . . ?
C15 C16 C17 C18 -1.3(9) . . . . ?
C16 C17 C18 N2 178.6(5) . . . . ?
C16 C17 C18 C13 -1.3(9) . . . . ?
C18 N2 C10 C9 175.9(5) . . . . ?
C18 N2 C10 C11 -4.8(8) . . . . ?
C18 C13 C14 C15 -2.0(9) . . . . ?
C19 O2 C20 C21 78.6(6) . . . . ?
C19 C7 C8 C9 171.0(5) . . . . ?
C20 O2 C19 O1 3.0(9) . . . . ?
C20 O2 C19 C7 -174.6(5) . . . . ?
C22 O4 C23 C24 -80.1(7) . . . . ?
C22 C12 C13 C14 -7.0(9) . . . . ?
C22 C12 C13 C18 173.4(5) . . . . ?
C23 O4 C22 O3 -3.3(9) . . . . ?
C23 O4 C22 C12 175.4(5) . . . . ?
C25 N3 C33 C32 0.9(8) . . . . ?
C25 N3 C33 C34 -174.5(5) . . . . ?
C25 C26 C27 C28 -0.4(9) . . . . ?
C25 C30 C31 C32 -1.8(8) . . . . ?
C25 C30 C31 C43 173.0(5) . . . . ?
C26 C25 C30 C29 0.4(8) . . . . ?
C26 C25 C30 C31 -179.2(5) . . . . ?
C26 C27 C28 C29 -0.2(9) . . . . ?
C27 C28 C29 C30 1.0(9) . . . . ?
C28 C29 C30 C25 -1.0(8) . . . . ?
C28 C29 C30 C31 178.5(5) . . . . ?
C29 C30 C31 C32 178.6(5) . . . . ?
C29 C30 C31 C43 -6.6(9) . . . . ?
C30 C25 C26 C27 0.3(8) . . . . ?
C30 C31 C32 C33 2.0(8) . . . . ?
C30 C31 C43 O5 -9.2(9) . . . . ?
C30 C31 C43 O6 175.2(5) . . . . ?
C31 C32 C33 N3 -1.5(9) . . . . ?
C31 C32 C33 C34 173.6(5) . . . . ?
C32 C31 C43 O5 165.6(6) . . . . ?
C32 C31 C43 O6 -9.9(7) . . . . ?
C32 C33 C34 N4 -161.1(5) . . . . ?
C32 C33 C34 C35 14.7(9) . . . . ?
C33 N3 C25 C26 179.6(5) . . . . ?
C33 N3 C25 C30 -0.9(8) . . . . ?
C33 C34 C35 C36 -171.8(5) . . . . ?
C34 N4 C42 C37 0.8(8) . . . . ?
C34 N4 C42 C41 -176.5(5) . . . . ?
C34 C35 C36 C37 1.5(8) . . . . ?
C34 C35 C36 C46 179.6(5) . . . . ?
C35 C36 C37 C38 174.5(5) . . . . ?
C35 C36 C37 C42 -5.1(7) . . . . ?
C35 C36 C46 O7 170.7(6) . . . . ?
C35 C36 C46 O8 -7.0(7) . . . . ?
C36 C37 C38 C39 178.2(5) . . . . ?
C36 C37 C42 N4 4.1(8) . . . . ?
C36 C37 C42 C41 -178.6(5) . . . . ?
C37 C36 C46 O7 -11.2(9) . . . . ?
C37 C36 C46 O8 171.2(5) . . . . ?
C37 C38 C39 C40 0.9(9) . . . . ?
C38 C37 C42 N4 -175.5(5) . . . . ?
C38 C37 C42 C41 1.7(8) . . . . ?
C38 C39 C40 C41 0.9(8) . . . . ?
C39 C40 C41 C42 -1.3(8) . . . . ?
C40 C41 C42 N4 177.4(5) . . . . ?
C40 C41 C42 C37 0.0(8) . . . . ?
C42 N4 C34 C33 171.0(5) . . . . ?
C42 N4 C34 C35 -4.9(8) . . . . ?
C42 C37 C38 C39 -2.2(8) . . . . ?
C43 O6 C44 C45 -163.8(5) . . . . ?
C43 C31 C32 C33 -173.0(5) . . . . ?
C44 O6 C43 O5 -0.4(8) . . . . ?
C44 O6 C43 C31 175.4(5) . . . . ?
C46 O8 C47 C48 -170.8(5) . . . . ?
C46 C36 C37 C38 -3.7(8) . . . . ?
C46 C36 C37 C42 176.8(5) . . . . ?
C47 O8 C46 O7 5.5(9) . . . . ?
C47 O8 C46 C36 -176.9(5) . . . . ?
